data_7028434
loop_
_publ_author_name
'Bauer, Christina A.'
'Jones, Simon C.'
'Kinnibrugh, Tiffany L.'
'Tongwa, Paul'
'Farrell, Richard A.'
'Vakil, Avinash'
'Timofeeva, Tatiana V.'
'Khrustalev, Victor N.'
'Allendorf, Mark D.'

_publ_section_title
;
 Homo- and heterometallic luminescent 2-D stilbene metal-organic
 frameworks.
;
_journal_issue 7
_journal_name_full 'Dalton transactions (Cambridge, England : 2003)'
_journal_page_first 2925
_journal_page_last 2935
_journal_paper_doi 10.1039/c3dt52939h
_journal_volume 43
_journal_year 2014
_chemical_formula_moiety 'C54 H44 Mn3 N2 O14'
_chemical_formula_sum 'C54 H44 Mn3 N2 O14'
_chemical_formula_weight 1109.73
_chemical_name_systematic
; 
 ? 
;
_space_group_IT_number 148
_symmetry_cell_setting trigonal
_symmetry_space_group_name_Hall '-R 3'
_symmetry_space_group_name_H-M 'R -3 :H'
_atom_sites_solution_hydrogens geom
_atom_sites_solution_primary direct
_atom_sites_solution_secondary difmap
_audit_creation_method SHELXL-97
_cell_angle_alpha 90.00
_cell_angle_beta 90.00
_cell_angle_gamma 120.00
_cell_formula_units_Z 3
_cell_length_a 16.3456(19)
_cell_length_b 16.3456(19)
_cell_length_c 16.590(4)
_cell_measurement_reflns_used 4452
_cell_measurement_temperature 100(2)
_cell_measurement_theta_max 27.43
_cell_measurement_theta_min 2.492
_cell_volume 3838.7(11)
_computing_cell_refinement 'SAINT (Bruker, 2001)'
_computing_data_collection 'APEX2 (Bruker, 2005)'
_computing_data_reduction 'SAINT (Bruker, 2001)'
_computing_molecular_graphics 'SHELXTL (Sheldrick, 2008)'
_computing_publication_material 'SHELXTL (Sheldrick, 2008)'
_computing_structure_refinement 'SHELXTL (Sheldrick, 2008)'
_computing_structure_solution 'SHELXTL (Sheldrick, 2008)'
_diffrn_ambient_temperature 100(2)
_diffrn_measured_fraction_theta_full 0.993
_diffrn_measured_fraction_theta_max 0.993
_diffrn_measurement_device_type 'Bruker SMART APEX II CCD'
_diffrn_measurement_method '\f and \w scans'
_diffrn_radiation_monochromator graphite
_diffrn_radiation_source 'fine-focus sealed tube'
_diffrn_radiation_type MoK\a
_diffrn_radiation_wavelength 0.71073
_diffrn_reflns_av_R_equivalents 0.0435
_diffrn_reflns_av_sigmaI/netI 0.0284
_diffrn_reflns_limit_h_max 22
_diffrn_reflns_limit_h_min -22
_diffrn_reflns_limit_k_max 22
_diffrn_reflns_limit_k_min -22
_diffrn_reflns_limit_l_max 23
_diffrn_reflns_limit_l_min -23
_diffrn_reflns_number 14674
_diffrn_reflns_theta_full 30.00
_diffrn_reflns_theta_max 30.00
_diffrn_reflns_theta_min 2.49
_exptl_absorpt_coefficient_mu 0.797
_exptl_absorpt_correction_T_max 0.910
_exptl_absorpt_correction_T_min 0.673
_exptl_absorpt_correction_type multi-scan
_exptl_absorpt_process_details 'SADABS (Bruker, 2003)'
_exptl_crystal_colour colourless
_exptl_crystal_density_diffrn 1.440
_exptl_crystal_density_method 'not measured'
_exptl_crystal_description plate
_exptl_crystal_F_000 1707
_exptl_crystal_size_max 0.54
_exptl_crystal_size_mid 0.21
_exptl_crystal_size_min 0.12
_refine_diff_density_max 1.171
_refine_diff_density_min -0.640
_refine_diff_density_rms 0.090
_refine_ls_extinction_method none
_refine_ls_goodness_of_fit_ref 1.033
_refine_ls_hydrogen_treatment constr
_refine_ls_matrix_type full
_refine_ls_number_parameters 123
_refine_ls_number_reflns 2480
_refine_ls_number_restraints 16
_refine_ls_restrained_S_all 1.033
_refine_ls_R_factor_all 0.0715
_refine_ls_R_factor_gt 0.0584
_refine_ls_shift/su_max 0.000
_refine_ls_shift/su_mean 0.000
_refine_ls_structure_factor_coef Fsqd
_refine_ls_weighting_details 'calc w=1/[\s^2^(Fo^2^)+(0.0939P)^2^+11P] where P=(Fo^2^+2Fc^2^)/3'
_refine_ls_weighting_scheme calc
_refine_ls_wR_factor_gt 0.1574
_refine_ls_wR_factor_ref 0.1661
_reflns_number_gt 1998
_reflns_number_total 2480
_reflns_threshold_expression I>2\s(I)
_cod_data_source_file c3dt52939h.txt
_cod_data_source_block Mn3
_cod_depositor_comments
;
The following automatic conversions were performed:

'_symmetry_cell_setting' value 'Trigonal' changed to 'trigonal'
according to
/usr/data/users/saulius/automatic-downloads/current/RSC/lib/dictionaries/cif_core.dic
dictionary named 'cif_core.dic' version 2.4.2 from 2011-04-26.

Automatic conversion script
Id: cif_fix_values 2281 2013-09-26 08:29:07Z andrius 
;
_cod_original_cell_volume 3838.7(15)
_cod_original_sg_symbol_H-M 'R -3'
_cod_database_code 7028434

loop_
_symmetry_equiv_pos_as_xyz
'x, y, z'
'-y, x-y, z'
'-x+y, -x, z'
'x+2/3, y+1/3, z+1/3'
'-y+2/3, x-y+1/3, z+1/3'
'-x+y+2/3, -x+1/3, z+1/3'
'x+1/3, y+2/3, z+2/3'
'-y+1/3, x-y+2/3, z+2/3'
'-x+y+1/3, -x+2/3, z+2/3'
'-x, -y, -z'
'y, -x+y, -z'
'x-y, x, -z'
'-x+2/3, -y+1/3, -z+1/3'
'y+2/3, -x+y+1/3, -z+1/3'
'x-y+2/3, x+1/3, -z+1/3'
'-x+1/3, -y+2/3, -z+2/3'
'y+1/3, -x+y+2/3, -z+2/3'
'x-y+1/3, x+2/3, -z+2/3'

loop_
_atom_site_label
_atom_site_type_symbol
_atom_site_fract_x
_atom_site_fract_y
_atom_site_fract_z
_atom_site_U_iso_or_equiv
_atom_site_adp_type
_atom_site_occupancy
_atom_site_symmetry_multiplicity
_atom_site_calc_flag
_atom_site_refinement_flags
Mn1 Mn 0.3333 0.6667 0.1667 0.01770(19) Uani 1 6 d S
Mn2 Mn 0.3333 0.6667 0.37582(4) 0.0309(2) Uani 1 3 d S
O1 O 0.21143(13) 0.60323(12) 0.24493(14) 0.0409(5) Uani 1 1 d D
O2 O 0.21383(13) 0.53553(15) 0.35980(12) 0.0450(5) Uani 1 1 d D
C1 C 0.17823(17) 0.53291(18) 0.29143(16) 0.0348(5) Uani 1 1 d D
C2 C 0.09551(13) 0.44351(15) 0.26497(12) 0.0413(6) Uani 1 1 d D
C3 C 0.0754(2) 0.3580(2) 0.3019(2) 0.0546(8) Uani 1 1 d D
H3 H 0.1155 0.3589 0.3437 0.066 Uiso 1 1 calc R
C4 C -0.0006(3) 0.2736(3) 0.2792(2) 0.0712(12) Uani 1 1 d D
H4 H -0.0126 0.2169 0.3053 0.085 Uiso 1 1 calc R
C5 C -0.0587(3) 0.2710(3) 0.2194(2) 0.0837(15) Uani 1 1 d D
C6 C -0.0405(3) 0.3554(3) 0.1815(2) 0.102(2) Uani 1 1 d D
H6 H -0.0812 0.3538 0.1398 0.122 Uiso 1 1 calc R
C7 C 0.0371(3) 0.4419(3) 0.2046(2) 0.0706(13) Uani 1 1 d D
H7 H 0.0492 0.4988 0.1789 0.085 Uiso 1 1 calc R
C8 C -0.1390(3) 0.1762(3) 0.1992(3) 0.102(2) Uani 1 1 d D
H8 H -0.1422 0.1223 0.2273 0.122 Uiso 1 1 d .
N1 N 0.2246(6) 0.5795(8) 0.6148(4) 0.128(4) Uani 0.333333 1 d PD
O3 O 0.3035(6) 0.6555(13) 0.4993(4) 0.078(5) Uani 0.333333 1 d PD
C9 C 0.2759(10) 0.5891(11) 0.5487(6) 0.128(4) Uani 0.333333 1 d PD
H9 H 0.2926 0.5420 0.5387 0.153 Uiso 0.333333 1 calc PR
C10 C 0.1986(12) 0.5022(10) 0.6710(7) 0.128(4) Uani 0.333333 1 d PD
H10A H 0.2240 0.4660 0.6474 0.191 Uiso 0.333333 1 d PR
H10B H 0.2267 0.5250 0.7229 0.191 Uiso 0.333333 1 d PR
H10C H 0.1314 0.4630 0.6769 0.191 Uiso 0.333333 1 d PR
C11 C 0.1929(12) 0.6462(10) 0.6329(8) 0.128(4) Uani 0.333333 1 d PD
H11A H 0.2154 0.6905 0.5890 0.191 Uiso 0.333333 1 d PR
H11B H 0.1254 0.6168 0.6363 0.191 Uiso 0.333333 1 d PR
H11C H 0.2207 0.6788 0.6823 0.191 Uiso 0.333333 1 d PR

loop_
_atom_site_aniso_label
_atom_site_aniso_U_11
_atom_site_aniso_U_22
_atom_site_aniso_U_33
_atom_site_aniso_U_23
_atom_site_aniso_U_13
_atom_site_aniso_U_12
Mn1 0.0177(2) 0.0177(2) 0.0177(3) 0.000 0.000 0.00885(12)
Mn2 0.0305(2) 0.0305(2) 0.0318(4) 0.000 0.000 0.01523(12)
O1 0.0310(9) 0.0292(9) 0.0613(13) 0.0098(8) 0.0220(8) 0.0140(7)
O2 0.0336(10) 0.0477(11) 0.0361(10) 0.0001(8) 0.0070(8) 0.0070(8)
C1 0.0277(11) 0.0305(11) 0.0369(12) -0.0004(9) 0.0110(9) 0.0076(9)
C2 0.0389(13) 0.0311(12) 0.0350(13) 0.0052(10) 0.0026(10) 0.0034(10)
C3 0.0476(17) 0.0348(14) 0.066(2) 0.0112(14) -0.0026(15) 0.0090(13)
C4 0.063(2) 0.0343(16) 0.088(3) 0.0068(17) -0.011(2) 0.0028(15)
C5 0.079(3) 0.046(2) 0.069(3) 0.0043(18) -0.017(2) -0.0121(19)
C6 0.092(3) 0.074(3) 0.072(3) 0.018(2) -0.044(3) -0.010(2)
C7 0.071(2) 0.0497(19) 0.053(2) 0.0191(16) -0.0138(17) 0.0015(17)
C8 0.107(4) 0.046(2) 0.093(3) 0.024(2) -0.048(3) -0.006(2)
N1 0.124(7) 0.123(7) 0.045(4) -0.008(4) -0.001(4) -0.006(6)
O3 0.083(8) 0.096(7) 0.031(3) -0.001(7) 0.010(3) 0.026(7)
C9 0.124(7) 0.123(7) 0.045(4) -0.008(4) -0.001(4) -0.006(6)
C10 0.124(7) 0.123(7) 0.045(4) -0.008(4) -0.001(4) -0.006(6)
C11 0.124(7) 0.123(7) 0.045(4) -0.008(4) -0.001(4) -0.006(6)

loop_
_atom_type_symbol
_atom_type_description
_atom_type_scat_dispersion_real
_atom_type_scat_dispersion_imag
_atom_type_scat_source
C C 0.0033 0.0016 'International Tables Vol C Tables 4.2.6.8 and 6.1.1.4'
H H 0.0000 0.0000 'International Tables Vol C Tables 4.2.6.8 and 6.1.1.4'
N N 0.0061 0.0033 'International Tables Vol C Tables 4.2.6.8 and 6.1.1.4'
O O 0.0106 0.0060 'International Tables Vol C Tables 4.2.6.8 and 6.1.1.4'
Mn Mn 0.3368 0.7283 'International Tables Vol C Tables 4.2.6.8 and 6.1.1.4'

loop_
_geom_angle_atom_site_label_1
_geom_angle_atom_site_label_2
_geom_angle_atom_site_label_3
_geom_angle
_geom_angle_site_symmetry_1
_geom_angle_site_symmetry_3
O1 Mn1 O1 92.41(9) . 14_455
O1 Mn1 O1 87.59(9) . 2_665
O2 Mn2 O2 118.38(2) . 2_665
O2 Mn2 O3 88.7(4) . .
O2 Mn2 O3 108.6(4) 2_665 .
O2 Mn2 O3 94.6(6) . 2_665
C1 O1 Mn1 132.79(16) . .
C1 O2 Mn2 109.24(17) . .
O1 C1 O2 122.5(2) . .
O1 C1 C2 119.0(2) . .
O2 C1 C2 118.5(2) . .
C7 C2 C3 118.9(3) . .
C7 C2 C1 121.3(3) . .
C3 C2 C1 119.8(3) . .
C4 C3 C2 121.7(3) . .
C4 C3 H3 119.1 . .
C2 C3 H3 119.1 . .
C5 C4 C3 120.0(4) . .
C5 C4 H4 120.0 . .
C3 C4 H4 120.0 . .
C4 C5 C6 119.6(3) . .
C4 C5 C8 115.9(4) . .
C6 C5 C8 124.5(4) . .
C7 C6 C5 120.5(4) . .
C7 C6 H6 119.7 . .
C5 C6 H6 119.7 . .
C2 C7 C6 119.3(3) . .
C2 C7 H7 120.4 . .
C6 C7 H7 120.4 . .
C8 C8 C5 124.5(5) 13_455 .
C8 C8 H8 116.8 13_455 .
C5 C8 H8 117.1 . .
C9 N1 C10 121.5(3) . .
C9 N1 C11 121.2(3) . .
C10 N1 C11 117.4(3) . .
C9 O3 Mn2 133.2(11) . .
O3 C9 N1 124.8(4) . .
O3 C9 H9 117.6 . .
N1 C9 H9 117.6 . .
N1 C10 H10A 104.2 . .
N1 C10 H10B 111.3 . .
H10A C10 H10B 109.5 . .
N1 C10 H10C 112.8 . .
H10A C10 H10C 109.5 . .
H10B C10 H10C 109.5 . .
N1 C11 H11A 105.3 . .
N1 C11 H11B 112.8 . .
H11A C11 H11B 109.5 . .
N1 C11 H11C 110.2 . .
H11A C11 H11C 109.5 . .
H11B C11 H11C 109.5 . .

loop_
_geom_bond_atom_site_label_1
_geom_bond_atom_site_label_2
_geom_bond_distance
_geom_bond_site_symmetry_2
Mn1 O1 2.1600(17) .
Mn2 O2 2.0722(19) .
Mn2 O3 2.092(6) .
O1 C1 1.260(3) .
O2 C1 1.266(3) .
C1 C2 1.477(3) .
C2 C7 1.375(5) .
C2 C3 1.406(4) .
C3 C4 1.369(5) .
C3 H3 0.9500 .
C4 C5 1.360(6) .
C4 H4 0.9500 .
C5 C6 1.407(6) .
C5 C8 1.485(5) .
C6 C7 1.400(6) .
C6 H6 0.9500 .
C7 H7 0.9500 .
C8 C8 1.340(9) 13_455
C8 H8 0.9751 .
N1 C9 1.340(3) .
N1 C10 1.451(3) .
N1 C11 1.454(3) .
O3 C9 1.251(3) .
C9 H9 0.9500 .
C10 H10A 0.9600 .
C10 H10B 0.9600 .
C10 H10C 0.9600 .
C11 H11A 0.9600 .
C11 H11B 0.9600 .
C11 H11C 0.9600 .

loop_
_geom_torsion_atom_site_label_1
_geom_torsion_atom_site_label_2
_geom_torsion_atom_site_label_3
_geom_torsion_atom_site_label_4
_geom_torsion
_geom_torsion_site_symmetry_1
_geom_torsion_site_symmetry_4
O1 Mn1 O1 C1 -113.5(2) 3_565 .
O1 Mn1 O1 C1 154.2(3) 14_455 .
O1 Mn1 O1 C1 66.5(2) 15 .
O1 Mn1 O1 C1 -25.8(3) 2_665 .
O2 Mn2 O2 C1 53.2(2) 3_565 .
O2 Mn2 O2 C1 -101.70(17) 2_665 .
O3 Mn2 O2 C1 147.8(6) . .
O3 Mn2 O2 C1 152.1(6) 3_565 .
O3 Mn2 O2 C1 167.3(3) 2_665 .
Mn1 O1 C1 O2 76.9(3) . .
Mn1 O1 C1 C2 -102.2(2) . .
Mn2 O2 C1 O1 -3.0(3) . .
Mn2 O2 C1 C2 176.13(11) . .
O1 C1 C2 C7 -20.2(2) . .
O2 C1 C2 C7 160.7(2) . .
O1 C1 C2 C3 159.9(2) . .
O2 C1 C2 C3 -19.2(2) . .
C7 C2 C3 C4 0.12(11) . .
C1 C2 C3 C4 180.00(8) . .
C2 C3 C4 C5 0.10(18) . .
C3 C4 C5 C6 -0.3(2) . .
C3 C4 C5 C8 179.95(13) . .
C4 C5 C6 C7 0.2(2) . .
C8 C5 C6 C7 179.98(16) . .
C3 C2 C7 C6 -0.17(17) . .
C1 C2 C7 C6 179.96(11) . .
C5 C6 C7 C2 0.0(2) . .
C4 C5 C8 C8 -168.7(5) . 13_455
C6 C5 C8 C8 11.6(6) . 13_455
O2 Mn2 O3 C9 41.9(12) . .
Mn2 O3 C9 N1 -151.3(9) . .
